data_4514486
loop_
_publ_author_name
'Chalana, Ashish'
'Karri, Ramesh'
'Das, Ranajit'
'Kumar, Binayak'
'Rai, Rakesh Kumar'
'Saxena, Himani'
'Gupta, Ashish'
'Banerjee, Mainak'
'Jha, Kunal Kumar'
'Roy, Gouriprasanna'

_publ_section_title
;
 Copper-Driven Deselenization: A Strategy for Selective Conversion of
 Copper Ion to Nanozyme and Its Implication for Copper-Related Disorders.
;
_journal_issue 5
_journal_name_full 'ACS applied materials &amp; interfaces'
_journal_page_first 4766
_journal_page_last 4776
_journal_paper_doi 10.1021/acsami.8b16786
_journal_volume 11
_journal_year 2019
_chemical_formula_moiety 'C11 H14 N2 O2 S'
_chemical_formula_sum 'C11 H14 N2 O2 S'
_chemical_formula_weight 238.30
_space_group_crystal_system monoclinic
_space_group_IT_number 15
_space_group_name_Hall '-C 2yc'
_space_group_name_H-M_alt 'C 1 2/c 1'
_symmetry_space_group_name_Hall '-C 2yc'
_symmetry_space_group_name_H-M 'C 1 2/c 1'
_atom_sites_solution_hydrogens geom
_audit_creation_method SHELXL-2014/7
_cell_angle_alpha 90
_cell_angle_beta 108.482(2)
_cell_angle_gamma 90
_cell_formula_units_Z 4
_cell_length_a 9.1345(7)
_cell_length_b 16.4281(12)
_cell_length_c 8.2308(7)
_cell_measurement_reflns_used 9940
_cell_measurement_temperature 298(2)
_cell_measurement_theta_max 26.00
_cell_measurement_theta_min 2.40
_cell_volume 1171.43(16)
_computing_cell_refinement 'Bruker SAINT'
_computing_data_collection 'Bruker APEX2'
_computing_data_reduction 'Bruker SAINT'
_computing_molecular_graphics 'Bruker SHELXTL'
_computing_publication_material 'Bruker SHELXTL'
_computing_structure_refinement 'SHELXL-2014/7 (Sheldrick, 2014)'
_computing_structure_solution 'SHELXS-97 (Sheldrick 2008)'
_diffrn_ambient_temperature 298(2)
_diffrn_measured_fraction_theta_full 0.996
_diffrn_measured_fraction_theta_max 0.997
_diffrn_measurement_device_type 'Bruker PHOTON100 CMOS'
_diffrn_measurement_method '\f and \w scans'
_diffrn_radiation_type MoK\a
_diffrn_radiation_wavelength 0.71073
_diffrn_reflns_av_R_equivalents 0.0431
_diffrn_reflns_av_unetI/netI 0.0266
_diffrn_reflns_Laue_measured_fraction_full 0.996
_diffrn_reflns_Laue_measured_fraction_max 0.997
_diffrn_reflns_limit_h_max 11
_diffrn_reflns_limit_h_min -11
_diffrn_reflns_limit_k_max 20
_diffrn_reflns_limit_k_min -20
_diffrn_reflns_limit_l_max 10
_diffrn_reflns_limit_l_min -8
_diffrn_reflns_number 10677
_diffrn_reflns_point_group_measured_fraction_full 0.996
_diffrn_reflns_point_group_measured_fraction_max 0.997
_diffrn_reflns_theta_full 25.242
_diffrn_reflns_theta_max 26.357
_diffrn_reflns_theta_min 2.658
_diffrn_source X-ray
_exptl_absorpt_coefficient_mu 0.263
_exptl_absorpt_correction_T_max 0.972
_exptl_absorpt_correction_T_min 0.959
_exptl_absorpt_correction_type multi-scan
_exptl_absorpt_process_details SADABS
_exptl_crystal_colour Colourless
_exptl_crystal_density_diffrn 1.351
_exptl_crystal_description Cube
_exptl_crystal_F_000 504.0
_exptl_crystal_size_max 0.307
_exptl_crystal_size_mid 0.132
_exptl_crystal_size_min 0.107
_refine_diff_density_max 0.240
_refine_diff_density_min -0.215
_refine_diff_density_rms 0.044
_refine_ls_extinction_method none
_refine_ls_goodness_of_fit_ref 1.047
_refine_ls_hydrogen_treatment constr
_refine_ls_matrix_type full
_refine_ls_number_parameters 75
_refine_ls_number_reflns 1193
_refine_ls_number_restraints 0
_refine_ls_restrained_S_all 1.047
_refine_ls_R_factor_all 0.0733
_refine_ls_R_factor_gt 0.0455
_refine_ls_shift/su_max 0.000
_refine_ls_shift/su_mean 0.000
_refine_ls_structure_factor_coef Fsqd
_refine_ls_weighting_details 'w=1/[\s^2^(Fo^2^)+(0.0644P)^2^+0.4379P] where P=(Fo^2^+2Fc^2^)/3'
_refine_ls_weighting_scheme calc
_refine_ls_wR_factor_gt 0.1112
_refine_ls_wR_factor_ref 0.1267
_reflns_Friedel_coverage 0.000
_reflns_number_gt 834
_reflns_number_total 1193
_reflns_threshold_expression 'I > 2\s(I)'
_cod_data_source_file am8b16786_si_003.cif
_cod_data_source_block mo_complexEtOHSEtOH_0m_a
_cod_depositor_comments
;
The following automatic conversions were performed:

'_exptl_absorpt_correction_type' value 'Multi-Scan' changed to
'multi-scan' according to
/home/data/users/saulius/crontab/automatic-downloads/current/ACS/lib/dictionaries/cif_core.dic
dictionary named 'cif_core.dic' version 2.4.2 from 2011-04-26.

Automatic conversion script
Id: cif_fix_values 4973 2017-02-22 13:04:09Z antanas 
;
_cod_database_code 4514486
_shelx_shelxl_version_number 2014/7
_shelx_space_group_comment
;
The symmetry employed for this shelxl refinement is uniquely defined
by the following loop, which should always be used as a source of
symmetry information in preference to the above space-group names.
They are only intended as comments.
;
_shelx_estimated_absorpt_t_min 0.374
_shelx_estimated_absorpt_t_max 0.675

loop_
_space_group_symop_operation_xyz
'x, y, z'
'-x, y, -z+1/2'
'x+1/2, y+1/2, z'
'-x+1/2, y+1/2, -z+1/2'
'-x, -y, -z'
'x, -y, z-1/2'
'-x+1/2, -y+1/2, -z'
'x+1/2, -y+1/2, z-1/2'

loop_
_atom_site_label
_atom_site_type_symbol
_atom_site_fract_x
_atom_site_fract_y
_atom_site_fract_z
_atom_site_U_iso_or_equiv
_atom_site_adp_type
_atom_site_occupancy
_atom_site_site_symmetry_order
_atom_site_calc_flag
_atom_site_refinement_flags_posn
_atom_site_refinement_flags_adp
_atom_site_refinement_flags_occupancy
S1 S 0.5000 0.27581(5) 0.2500 0.0784(4) Uani 1 2 d S T P
O2 O 0.92526(16) 0.45363(10) 0.3630(2) 0.0701(5) Uani 1 1 d . . .
H002 H 1.0030 0.4702 0.4365 0.105 Uiso 1 1 calc R U .
N2 N 0.60812(17) 0.42641(9) 0.3573(2) 0.0506(4) Uani 1 1 d . . .
C1 C 0.5000 0.37678(17) 0.2500 0.0527(7) Uani 1 2 d S T P
C2 C 0.5685(2) 0.50725(11) 0.3182(3) 0.0497(5) Uani 1 1 d . . .
C10 C 0.7444(2) 0.39650(13) 0.4889(3) 0.0591(6) Uani 1 1 d . . .
H00A H 0.7186 0.3468 0.5373 0.071 Uiso 1 1 calc R U .
H00B H 0.7770 0.4364 0.5801 0.071 Uiso 1 1 calc R U .
C3 C 0.6382(2) 0.57915(12) 0.3902(3) 0.0614(6) Uani 1 1 d . . .
H007 H 0.7290 0.5793 0.4825 0.074 Uiso 1 1 calc R U .
C11 C 0.8753(2) 0.37998(13) 0.4196(3) 0.0661(6) Uani 1 1 d . . .
H00C H 0.9606 0.3554 0.5082 0.079 Uiso 1 1 calc R U .
H00D H 0.8418 0.3420 0.3248 0.079 Uiso 1 1 calc R U .
C4 C 0.5674(3) 0.65060(12) 0.3193(3) 0.0730(7) Uani 1 1 d . . .
H009 H 0.6108 0.7000 0.3655 0.088 Uiso 1 1 calc R U .

loop_
_atom_site_aniso_label
_atom_site_aniso_U_11
_atom_site_aniso_U_22
_atom_site_aniso_U_33
_atom_site_aniso_U_23
_atom_site_aniso_U_13
_atom_site_aniso_U_12
S1 0.1028(7) 0.0486(5) 0.0808(6) 0.000 0.0247(5) 0.000
O2 0.0672(9) 0.0811(11) 0.0703(10) 0.0106(8) 0.0336(8) -0.0026(7)
N2 0.0534(9) 0.0512(9) 0.0513(9) 0.0018(7) 0.0224(8) -0.0003(7)
C1 0.0601(15) 0.0547(16) 0.0497(15) 0.000 0.0263(13) 0.000
C2 0.0551(10) 0.0491(10) 0.0560(11) -0.0006(9) 0.0334(8) -0.0011(8)
C10 0.0603(12) 0.0678(12) 0.0517(12) 0.0117(10) 0.0212(10) -0.0014(10)
C3 0.0656(13) 0.0587(13) 0.0679(14) -0.0073(10) 0.0323(11) -0.0100(10)
C11 0.0633(12) 0.0663(13) 0.0721(14) 0.0139(11) 0.0265(11) 0.0102(10)
C4 0.0896(16) 0.0516(12) 0.0935(18) -0.0100(11) 0.0510(13) -0.0107(11)

loop_
_atom_type_symbol
_atom_type_description
_atom_type_scat_dispersion_real
_atom_type_scat_dispersion_imag
_atom_type_scat_source
C C 0.0033 0.0016 'International Tables Vol C Tables 4.2.6.8 and 6.1.1.4'
H H 0.0000 0.0000 'International Tables Vol C Tables 4.2.6.8 and 6.1.1.4'
B B 0.0013 0.0007 'International Tables Vol C Tables 4.2.6.8 and 6.1.1.4'
Cu Cu 0.3201 1.2651 'International Tables Vol C Tables 4.2.6.8 and 6.1.1.4'
F F 0.0171 0.0103 'International Tables Vol C Tables 4.2.6.8 and 6.1.1.4'
N N 0.0061 0.0033 'International Tables Vol C Tables 4.2.6.8 and 6.1.1.4'
O O 0.0106 0.0060 'International Tables Vol C Tables 4.2.6.8 and 6.1.1.4'
S S 0.1246 0.1234 'International Tables Vol C Tables 4.2.6.8 and 6.1.1.4'

loop_
_geom_angle_atom_site_label_1
_geom_angle_atom_site_label_2
_geom_angle_atom_site_label_3
_geom_angle
_geom_angle_site_symmetry_1
_geom_angle_site_symmetry_3
C11 O2 H002 109.5 . .
C1 N2 C2 109.85(16) . .
C1 N2 C10 123.58(17) . .
C2 N2 C10 126.55(17) . .
N2 C1 N2 106.7(2) 2_655 .
N2 C1 S1 126.63(11) 2_655 .
N2 C1 S1 126.64(11) . .
C3 C2 N2 131.88(19) . .
C3 C2 C2 121.33(13) . 2_655
N2 C2 C2 106.78(11) . 2_655
N2 C10 C11 111.99(16) . .
N2 C10 H00A 109.2 . .
C11 C10 H00A 109.2 . .
N2 C10 H00B 109.2 . .
C11 C10 H00B 109.2 . .
H00A C10 H00B 107.9 . .
C4 C3 C2 117.1(2) . .
C4 C3 H007 121.4 . .
C2 C3 H007 121.4 . .
O2 C11 C10 110.32(17) . .
O2 C11 H00C 109.6 . .
C10 C11 H00C 109.6 . .
O2 C11 H00D 109.6 . .
C10 C11 H00D 109.6 . .
H00C C11 H00D 108.1 . .
C3 C4 C4 121.56(13) . 2_655
C3 C4 H009 119.2 . .
C4 C4 H009 119.2 2_655 .

loop_
_geom_bond_atom_site_label_1
_geom_bond_atom_site_label_2
_geom_bond_distance
_geom_bond_site_symmetry_2
S1 C1 1.659(3) .
O2 C11 1.423(2) .
O2 H002 0.8200 .
N2 C1 1.366(2) .
N2 C2 1.387(2) .
N2 C10 1.452(2) .
C1 N2 1.366(2) 2_655
C2 C3 1.383(3) .
C2 C2 1.392(4) 2_655
C10 C11 1.504(3) .
C10 H00A 0.9700 .
C10 H00B 0.9700 .
C3 C4 1.378(3) .
C3 H007 0.9300 .
C11 H00C 0.9700 .
C11 H00D 0.9700 .
C4 C4 1.388(5) 2_655
C4 H009 0.9300 .
